data_2235364
loop_
_publ_author_name
'Ukaegbu, Maraizu'
'Butcher, Ray J.'
'Enwerem, N. M.'
'Bakare, Oladapo'
'Hosten, Charles'

_publ_section_title
;
 2,3-Dichloro-5,8-dimethoxy-1,4-naphthoquinone
;
_journal_issue 7
_journal_name_full 'Acta Crystallographica Section E'
_journal_page_first o2018
_journal_paper_doi 10.1107/S1600536812023926
_journal_volume 68
_journal_year 2012
_chemical_formula_iupac 'C12 H8 Cl2 O4'
_chemical_formula_moiety 'C12 H8 Cl2 O4'
_chemical_formula_sum 'C12 H8 Cl2 O4'
_chemical_formula_weight 287.08
_chemical_name_systematic
;
2,3-Dichloro-5,8-dimethoxy-1,4-naphthoquinone
;
_space_group_IT_number 15
_symmetry_cell_setting monoclinic
_symmetry_space_group_name_Hall '-C 2yc'
_symmetry_space_group_name_H-M 'C 1 2/c 1'
_atom_sites_solution_hydrogens geom
_atom_sites_solution_primary direct
_atom_sites_solution_secondary difmap
_audit_creation_method SHELXL-97
_cell_angle_alpha 90.00
_cell_angle_beta 103.782(2)
_cell_angle_gamma 90.00
_cell_formula_units_Z 8
_cell_length_a 9.9366(2)
_cell_length_b 15.6564(3)
_cell_length_c 14.8505(3)
_cell_measurement_reflns_used 6065
_cell_measurement_temperature 123(2)
_cell_measurement_theta_max 72.3720
_cell_measurement_theta_min 3.0614
_cell_volume 2243.80(8)
_computing_cell_refinement
;
CrysAlisPro (Oxford Diffraction, 2007)
;
_computing_data_collection
;
CrysAlisPro (Oxford Diffraction, 2007)
;
_computing_data_reduction
;
CrysAlisPro (Oxford Diffraction, 2007)
;
_computing_molecular_graphics 'SHELXTL (Sheldrick, 2008)'
_computing_publication_material 'SHELXTL (Sheldrick, 2008)'
_computing_structure_refinement 'SHELXL-97 (Sheldrick, 2008)'
_computing_structure_solution 'SHELXS-97 (Sheldrick, 2008)'
_diffrn_ambient_temperature 123(2)
_diffrn_detector_area_resol_mean 10.5081
_diffrn_measured_fraction_theta_full 1.000
_diffrn_measured_fraction_theta_max 0.984
_diffrn_measurement_device_type 'Oxford Diffraction Xcalibur Ruby Gemini'
_diffrn_measurement_method '\w scans'
_diffrn_radiation_monochromator graphite
_diffrn_radiation_source 'Enhance (Cu) X-ray Source'
_diffrn_radiation_type CuK\a
_diffrn_radiation_wavelength 1.54184
_diffrn_reflns_av_R_equivalents 0.0241
_diffrn_reflns_av_sigmaI/netI 0.0158
_diffrn_reflns_limit_h_max 12
_diffrn_reflns_limit_h_min -12
_diffrn_reflns_limit_k_max 18
_diffrn_reflns_limit_k_min -19
_diffrn_reflns_limit_l_max 18
_diffrn_reflns_limit_l_min -13
_diffrn_reflns_number 8037
_diffrn_reflns_theta_full 67.50
_diffrn_reflns_theta_max 72.52
_diffrn_reflns_theta_min 5.38
_exptl_absorpt_coefficient_mu 5.270
_exptl_absorpt_correction_T_max 0.418
_exptl_absorpt_correction_T_min 0.154
_exptl_absorpt_correction_type analytical
_exptl_absorpt_process_details
;
(CrysAlisPro; Oxford Diffraction, 2007)
;
_exptl_crystal_colour pink
_exptl_crystal_density_diffrn 1.700
_exptl_crystal_density_method 'not measured'
_exptl_crystal_description slab
_exptl_crystal_F_000 1168
_exptl_crystal_size_max 0.8141
_exptl_crystal_size_mid 0.3003
_exptl_crystal_size_min 0.2312
_refine_diff_density_max 0.307
_refine_diff_density_min -0.268
_refine_ls_extinction_coef 0.00077(11)
_refine_ls_extinction_expression Fc^*^=kFc[1+0.001xFc^2^\l^3^/sin(2\q)]^-1/4^
_refine_ls_extinction_method SHELXL
_refine_ls_goodness_of_fit_ref 1.092
_refine_ls_hydrogen_treatment constr
_refine_ls_matrix_type full
_refine_ls_number_parameters 166
_refine_ls_number_reflns 2199
_refine_ls_number_restraints 0
_refine_ls_restrained_S_all 1.092
_refine_ls_R_factor_all 0.0280
_refine_ls_R_factor_gt 0.0277
_refine_ls_shift/su_max 0.001
_refine_ls_shift/su_mean 0.000
_refine_ls_structure_factor_coef Fsqd
_refine_ls_weighting_details 'calc w=1/[\s^2^(Fo^2^)+(0.0452P)^2^+1.7012P] where P=(Fo^2^+2Fc^2^)/3'
_refine_ls_weighting_scheme calc
_refine_ls_wR_factor_gt 0.0768
_refine_ls_wR_factor_ref 0.0771
_reflns_number_gt 2156
_reflns_number_total 2199
_reflns_threshold_expression >2\s(I)
_cod_data_source_file bt5932.cif
_cod_data_source_block I
_cod_original_cell_volume 2243.79(8)
_cod_original_sg_symbol_H-M 'C 2/c'
_cod_database_code 2235364
_cod_database_fobs_code 2235364

loop_
_symmetry_equiv_pos_as_xyz
'x, y, z'
'-x, y, -z+1/2'
'x+1/2, y+1/2, z'
'-x+1/2, y+1/2, -z+1/2'
'-x, -y, -z'
'x, -y, z-1/2'
'-x+1/2, -y+1/2, -z'
'x+1/2, -y+1/2, z-1/2'

loop_
_atom_site_type_symbol
_atom_site_label
_atom_site_fract_x
_atom_site_fract_y
_atom_site_fract_z
_atom_site_U_iso_or_equiv
_atom_site_adp_type
_atom_site_calc_flag
_atom_site_refinement_flags
_atom_site_occupancy
_atom_site_symmetry_multiplicity
Cl Cl1 0.22986(3) 0.61933(2) 0.50894(2) 0.02353(13) Uani d . 1 1
Cl Cl2 0.47240(4) 0.73207(2) 0.62182(2) 0.02670(14) Uani d . 1 1
O O1 0.29765(11) 0.44185(6) 0.51438(7) 0.0247(2) Uani d . 1 1
O O2 0.70729(11) 0.63328(7) 0.71429(7) 0.0256(2) Uani d . 1 1
O O3 0.83562(11) 0.50132(7) 0.79392(7) 0.0266(3) Uani d . 1 1
O O4 0.41728(11) 0.30361(6) 0.58176(7) 0.0246(2) Uani d . 1 1
C C1 0.39013(13) 0.48023(9) 0.56736(9) 0.0163(3) Uani d . 1 1
C C2 0.37962(13) 0.57504(9) 0.57239(9) 0.0163(3) Uani d . 1 1
C C3 0.48343(14) 0.62303(8) 0.62041(9) 0.0169(3) Uani d . 1 1
C C4 0.61546(13) 0.58551(9) 0.67577(9) 0.0166(3) Uani d . 1 1
C C5 0.62262(13) 0.49062(9) 0.68126(9) 0.0160(3) Uani d . 1 1
C C6 0.73632(14) 0.45098(9) 0.74118(9) 0.0194(3) Uani d . 1 1
C C7 0.74226(15) 0.36157(10) 0.74499(10) 0.0233(3) Uani d . 1 1
H H7A 0.8192 0.3346 0.7852 0.028 Uiso calc R 1 1
C C8 0.63901(16) 0.31218(9) 0.69163(10) 0.0232(3) Uani d . 1 1
H H8A 0.6467 0.2517 0.6946 0.028 Uiso calc R 1 1
C C9 0.52280(15) 0.34971(9) 0.63305(10) 0.0193(3) Uani d . 1 1
C C10 0.51411(14) 0.43964(9) 0.62756(9) 0.0162(3) Uani d . 1 1
C C11 0.94626(15) 0.46147(11) 0.86031(11) 0.0291(3) Uani d . 1 1
H H11A 1.0087 0.5054 0.8939 0.044 Uiso calc R 1 1
H H11B 0.9978 0.4235 0.8282 0.044 Uiso calc R 1 1
H H11C 0.9079 0.4282 0.9042 0.044 Uiso calc R 1 1
C C12 0.42089(18) 0.21201(9) 0.59175(12) 0.0295(3) Uani d . 1 1
H H12A 0.3370 0.1873 0.5518 0.044 Uiso calc R 1 1
H H12B 0.4255 0.1970 0.6565 0.044 Uiso calc R 1 1
H H12C 0.5027 0.1894 0.5737 0.044 Uiso calc R 1 1

loop_
_atom_site_aniso_label
_atom_site_aniso_U_11
_atom_site_aniso_U_22
_atom_site_aniso_U_33
_atom_site_aniso_U_12
_atom_site_aniso_U_13
_atom_site_aniso_U_23
Cl1 0.01650(19) 0.0218(2) 0.0275(2) 0.00482(11) -0.00425(14) 0.00124(12)
Cl2 0.0297(2) 0.01223(19) 0.0314(2) 0.00149(12) -0.00606(15) -0.00074(12)
O1 0.0218(5) 0.0195(5) 0.0281(5) -0.0027(4) -0.0033(4) -0.0024(4)
O2 0.0204(5) 0.0211(5) 0.0300(6) -0.0041(4) -0.0045(4) -0.0011(4)
O3 0.0190(5) 0.0279(6) 0.0263(5) 0.0043(4) -0.0075(4) 0.0011(4)
O4 0.0260(5) 0.0131(5) 0.0331(6) -0.0016(4) 0.0036(4) -0.0014(4)
C1 0.0152(6) 0.0171(7) 0.0167(6) -0.0015(5) 0.0041(5) -0.0003(5)
C2 0.0131(6) 0.0182(7) 0.0163(6) 0.0032(5) 0.0009(5) 0.0019(5)
C3 0.0194(7) 0.0124(7) 0.0182(7) 0.0012(5) 0.0030(5) 0.0004(5)
C4 0.0156(6) 0.0192(7) 0.0146(6) -0.0003(5) 0.0024(5) 0.0004(5)
C5 0.0146(6) 0.0173(7) 0.0164(6) 0.0024(5) 0.0041(5) 0.0015(5)
C6 0.0165(6) 0.0238(7) 0.0181(7) 0.0029(5) 0.0042(5) 0.0014(5)
C7 0.0196(7) 0.0248(7) 0.0256(7) 0.0093(6) 0.0055(6) 0.0090(6)
C8 0.0244(7) 0.0172(7) 0.0298(8) 0.0050(5) 0.0104(6) 0.0059(6)
C9 0.0201(7) 0.0177(7) 0.0214(7) 0.0006(5) 0.0076(5) 0.0009(5)
C10 0.0168(6) 0.0155(7) 0.0172(6) 0.0011(5) 0.0057(5) 0.0010(5)
C11 0.0202(7) 0.0375(9) 0.0244(7) 0.0104(6) -0.0050(6) 0.0029(6)
C12 0.0359(9) 0.0140(7) 0.0406(9) -0.0018(6) 0.0129(7) -0.0020(6)

loop_
_atom_type_symbol
_atom_type_description
_atom_type_scat_dispersion_real
_atom_type_scat_dispersion_imag
_atom_type_scat_source
C C 0.0181 0.0091 'International Tables Vol C Tables 4.2.6.8 and 6.1.1.4'
H H 0.0000 0.0000 'International Tables Vol C Tables 4.2.6.8 and 6.1.1.4'
O O 0.0492 0.0322 'International Tables Vol C Tables 4.2.6.8 and 6.1.1.4'
Cl Cl 0.3639 0.7018 'International Tables Vol C Tables 4.2.6.8 and 6.1.1.4'

loop_
_geom_angle_atom_site_label_1
_geom_angle_atom_site_label_2
_geom_angle_atom_site_label_3
_geom_angle
C6 O3 C11 118.53(12)
C9 O4 C12 118.51(12)
O1 C1 C10 124.72(13)
O1 C1 C2 118.22(12)
C10 C1 C2 117.05(11)
C3 C2 C1 122.14(12)
C3 C2 Cl1 121.77(11)
C1 C2 Cl1 116.03(10)
C2 C3 C4 122.54(12)
C2 C3 Cl2 121.59(11)
C4 C3 Cl2 115.87(10)
O2 C4 C5 124.68(12)
O2 C4 C3 118.74(12)
C5 C4 C3 116.56(11)
C6 C5 C10 119.64(13)
C6 C5 C4 119.75(12)
C10 C5 C4 120.60(12)
O3 C6 C7 122.63(13)
O3 C6 C5 118.27(13)
C7 C6 C5 119.10(13)
C8 C7 C6 121.33(13)
C8 C7 H7A 119.3
C6 C7 H7A 119.3
C7 C8 C9 120.94(13)
C7 C8 H8A 119.5
C9 C8 H8A 119.5
O4 C9 C8 122.80(13)
O4 C9 C10 118.19(12)
C8 C9 C10 119.00(13)
C9 C10 C5 119.95(12)
C9 C10 C1 119.55(12)
C5 C10 C1 120.49(12)
O3 C11 H11A 109.5
O3 C11 H11B 109.5
H11A C11 H11B 109.5
O3 C11 H11C 109.5
H11A C11 H11C 109.5
H11B C11 H11C 109.5
O4 C12 H12A 109.5
O4 C12 H12B 109.5
H12A C12 H12B 109.5
O4 C12 H12C 109.5
H12A C12 H12C 109.5
H12B C12 H12C 109.5

loop_
_geom_bond_atom_site_label_1
_geom_bond_atom_site_label_2
_geom_bond_distance
Cl1 C2 1.7074(13)
Cl2 C3 1.7111(13)
O1 C1 1.2166(17)
O2 C4 1.2126(17)
O3 C6 1.3564(18)
O3 C11 1.4331(17)
O4 C9 1.3492(18)
O4 C12 1.4413(17)
C1 C10 1.4819(19)
C1 C2 1.4911(18)
C2 C3 1.3367(19)
C3 C4 1.4927(18)
C4 C5 1.4886(18)
C5 C6 1.4052(19)
C5 C10 1.4233(19)
C6 C7 1.402(2)
C7 C8 1.375(2)
C7 H7A 0.9500
C8 C9 1.399(2)
C8 H8A 0.9500
C9 C10 1.4117(18)
C11 H11A 0.9800
C11 H11B 0.9800
C11 H11C 0.9800
C12 H12A 0.9800
C12 H12B 0.9800
C12 H12C 0.9800

loop_
_geom_hbond_atom_site_label_D
_geom_hbond_atom_site_label_H
_geom_hbond_atom_site_label_A
_geom_hbond_site_symmetry_A
_geom_hbond_distance_DH
_geom_hbond_distance_HA
_geom_hbond_distance_DA
_geom_hbond_angle_DHA
C7 H7A Cl2 4_646 0.95 2.72 3.6593(14) 169.3
C8 H8A O2 4_646 0.95 2.54 3.3337(18) 141.5
C11 H11C O1 2_656 0.98 2.62 3.4030(19) 137.2
C12 H12A O1 7_556 0.98 2.49 3.3723(19) 149.0

loop_
_geom_torsion_atom_site_label_1
_geom_torsion_atom_site_label_2
_geom_torsion_atom_site_label_3
_geom_torsion_atom_site_label_4
_geom_torsion
O1 C1 C2 C3 -172.16(13)
C10 C1 C2 C3 7.53(19)
O1 C1 C2 Cl1 5.05(16)
C10 C1 C2 Cl1 -175.27(9)
C1 C2 C3 C4 -2.5(2)
Cl1 C2 C3 C4 -179.59(10)
C1 C2 C3 Cl2 177.39(10)
Cl1 C2 C3 Cl2 0.34(17)
C2 C3 C4 O2 176.86(13)
Cl2 C3 C4 O2 -3.09(17)
C2 C3 C4 C5 -4.63(19)
Cl2 C3 C4 C5 175.42(9)
O2 C4 C5 C6 6.3(2)
C3 C4 C5 C6 -172.15(12)
O2 C4 C5 C10 -174.84(13)
C3 C4 C5 C10 6.75(18)
C11 O3 C6 C7 -4.1(2)
C11 O3 C6 C5 175.23(12)
C10 C5 C6 O3 -177.66(12)
C4 C5 C6 O3 1.24(18)
C10 C5 C6 C7 1.67(19)
C4 C5 C6 C7 -179.42(12)
O3 C6 C7 C8 179.06(13)
C5 C6 C7 C8 -0.2(2)
C6 C7 C8 C9 -1.4(2)
C12 O4 C9 C8 3.6(2)
C12 O4 C9 C10 -175.82(12)
C7 C8 C9 O4 -177.91(13)
C7 C8 C9 C10 1.5(2)
O4 C9 C10 C5 179.39(12)
C8 C9 C10 C5 -0.06(19)
O4 C9 C10 C1 0.79(18)
C8 C9 C10 C1 -178.66(12)
C6 C5 C10 C9 -1.52(19)
C4 C5 C10 C9 179.58(11)
C6 C5 C10 C1 177.06(11)
C4 C5 C10 C1 -1.83(18)
O1 C1 C10 C9 -6.9(2)
C2 C1 C10 C9 173.40(11)
O1 C1 C10 C5 174.48(12)
C2 C1 C10 C5 -5.19(18)

loop_
_cod_related_entry_id
_cod_related_entry_database
_cod_related_entry_code
1 ChemSpider 333441
